data_1530173
loop_
_publ_author_name
'Klevtsova, R.F.'
'Klevtsov, P.V.'
'Kozeeva, L.P.'

_publ_section_title
;
 The Crystal Hydrooxichloride Y3 Cl2 O (O H)5
;
_journal_name_full 'Izvestiya Akademii Nauk SSSR, Neorganicheskie Materialy'
_journal_page_first 1430
_journal_page_last 1434
_journal_volume 3
_journal_year 1967
_chemical_formula_sum 'Cl2 H5 O6 Y3'
_chemical_name_systematic 'Y3 Cl2 O (O H)5'
_space_group_IT_number 59
_symmetry_space_group_name_Hall '-P 2c 2bc'
_symmetry_space_group_name_H-M 'P n m m :2'
_cell_angle_alpha 90
_cell_angle_beta 90
_cell_angle_gamma 90
_cell_formula_units_Z 2
_cell_length_a 8.24
_cell_length_b 13.23
_cell_length_c 3.73
_cell_volume 406.627
_citation_journal_id_ASTM IVNMAW
_cod_data_source_file Klevtsova_IVNMAW_1967_1932.cif
_cod_data_source_block H5Cl2O6Y3
_cod_original_cell_volume 406.6267
_cod_original_sg_symbol_Hall '-P 2ab 2a (z,x,y)'
_cod_original_formula_sum 'H5 Cl2 O6 Y3'
_cod_database_code 1530173

loop_
_symmetry_equiv_pos_as_xyz
x,y,z
x,-y+1/2,-z+1/2
-x,y+1/2,-z
-x,-y,z+1/2
-x,-y,-z
-x,y-1/2,z-1/2
x,-y-1/2,z
x,y,-z-1/2

loop_
_atom_site_label
_atom_site_type_symbol
_atom_site_fract_x
_atom_site_fract_y
_atom_site_fract_z
_atom_site_occupancy
_atom_site_U_iso_or_equiv
O2 O-2 -0.083 0.063 0.75 1 0.0
O3 O-2 0.257 0.092 0.75 1 0.0
Y2 Y+3 0.3984 0.25 0.75 1 0.0
Y1 Y+3 0.0835 0.1128 0.25 1 0.0
O4 O-2 0.248 0.25 0.25 1 0.0
O1 O-2 -0.076 0.25 0.25 1 0.0
Cl1 Cl-1 0.574 0.128 0.25 1 0.0
